data_2228560
loop_
_publ_author_name
'Hu, Sheng-Li'
'Le, Yi-Cheng'
'Huang, Ling'

_publ_section_title
;
 Diethyl 2,5-diphenylfuran-3,4-dicarboxylate
;
_journal_coeditor_code SJ5048
_journal_issue 12
_journal_name_full 'Acta Crystallographica Section E'
_journal_page_first o3116
_journal_paper_doi 10.1107/S1600536810045241
_journal_volume 66
_journal_year 2010
_chemical_formula_iupac 'C22 H20 O5'
_chemical_formula_moiety 'C22 H20 O5'
_chemical_formula_sum 'C22 H20 O5'
_chemical_formula_weight 364.38
_chemical_name_systematic
;
Diethyl 2,5-diphenylfuran-3,4-dicarboxylate
;
_space_group_IT_number 61
_symmetry_cell_setting orthorhombic
_symmetry_space_group_name_Hall '-P 2ac 2ab'
_symmetry_space_group_name_H-M 'P b c a'
_atom_sites_solution_hydrogens geom
_atom_sites_solution_primary direct
_atom_sites_solution_secondary difmap
_audit_creation_method SHELXL-97
_cell_angle_alpha 90.00
_cell_angle_beta 90.00
_cell_angle_gamma 90.00
_cell_formula_units_Z 8
_cell_length_a 11.9535(8)
_cell_length_b 17.0116(12)
_cell_length_c 18.9219(14)
_cell_measurement_reflns_used 1354
_cell_measurement_temperature 293(2)
_cell_measurement_theta_max 16.51
_cell_measurement_theta_min 2.34
_cell_volume 3847.7(5)
_computing_cell_refinement 'SAINT (Bruker, 2000)'
_computing_data_collection 'SMART (Bruker, 2000)'
_computing_data_reduction 'SAINT (Bruker, 2000)'
_computing_molecular_graphics 'SHELXTL (Sheldrick, 2008)'
_computing_publication_material 'SHELXTL (Sheldrick, 2008)'
_computing_structure_refinement 'SHELXL97 (Sheldrick, 2008)'
_computing_structure_solution 'SHELXS97 (Sheldrick, 2008)'
_diffrn_ambient_temperature 293(2)
_diffrn_measured_fraction_theta_full 0.998
_diffrn_measured_fraction_theta_max 0.998
_diffrn_measurement_device_type 'Bruker SMART APEX CCD area-detector'
_diffrn_measurement_method '\f and \w'
_diffrn_radiation_monochromator graphite
_diffrn_radiation_source 'fine-focus sealed tube'
_diffrn_radiation_type MoK\a
_diffrn_radiation_wavelength 0.71073
_diffrn_reflns_av_R_equivalents 0.0807
_diffrn_reflns_av_sigmaI/netI 0.0677
_diffrn_reflns_limit_h_max 14
_diffrn_reflns_limit_h_min -14
_diffrn_reflns_limit_k_max 20
_diffrn_reflns_limit_k_min -18
_diffrn_reflns_limit_l_max 17
_diffrn_reflns_limit_l_min -23
_diffrn_reflns_number 19957
_diffrn_reflns_theta_full 26.00
_diffrn_reflns_theta_max 26.00
_diffrn_reflns_theta_min 2.15
_diffrn_standards_number 0
_exptl_absorpt_coefficient_mu 0.089
_exptl_absorpt_correction_T_max 0.9929
_exptl_absorpt_correction_T_min 0.9653
_exptl_absorpt_correction_type multi-scan
_exptl_absorpt_process_details '(SADABS; Sheldrick, 1997)'
_exptl_crystal_colour colorless
_exptl_crystal_density_diffrn 1.258
_exptl_crystal_density_method 'not measured'
_exptl_crystal_description block
_exptl_crystal_F_000 1536
_exptl_crystal_size_max 0.40
_exptl_crystal_size_mid 0.10
_exptl_crystal_size_min 0.08
_refine_diff_density_max 0.248
_refine_diff_density_min -0.272
_refine_ls_extinction_coef 0.0010(4)
_refine_ls_extinction_expression Fc^*^=kFc[1+0.001xFc^2^\l^3^/sin(2\q)]^-1/4^
_refine_ls_extinction_method 'SHELXTL (Sheldrick, 2008)'
_refine_ls_goodness_of_fit_ref 1.012
_refine_ls_hydrogen_treatment constr
_refine_ls_matrix_type full
_refine_ls_number_parameters 268
_refine_ls_number_reflns 3778
_refine_ls_number_restraints 6
_refine_ls_restrained_S_all 1.051
_refine_ls_R_factor_all 0.1305
_refine_ls_R_factor_gt 0.0583
_refine_ls_shift/su_max 0.001
_refine_ls_shift/su_mean 0.000
_refine_ls_structure_factor_coef Fsqd
_refine_ls_weighting_details 'calc w=1/[\s^2^(Fo^2^)+(0.0624P)^2^+0.4808P] where P=(Fo^2^+2Fc^2^)/3'
_refine_ls_weighting_scheme calc
_refine_ls_wR_factor_gt 0.1303
_refine_ls_wR_factor_ref 0.1604
_reflns_number_gt 1952
_reflns_number_total 3778
_reflns_threshold_expression I>2\s(I)
_cod_data_source_file sj5048.cif
_cod_data_source_block I
_cod_database_code 2228560
_cod_database_fobs_code 2228560

loop_
_symmetry_equiv_pos_as_xyz
'x, y, z'
'-x+1/2, -y, z+1/2'
'-x, y+1/2, -z+1/2'
'x+1/2, -y+1/2, -z'
'-x, -y, -z'
'x-1/2, y, -z-1/2'
'x, -y-1/2, z-1/2'
'-x-1/2, y-1/2, z'

loop_
_atom_site_type_symbol
_atom_site_label
_atom_site_fract_x
_atom_site_fract_y
_atom_site_fract_z
_atom_site_U_iso_or_equiv
_atom_site_adp_type
_atom_site_calc_flag
_atom_site_refinement_flags
_atom_site_occupancy
_atom_site_disorder_assembly
_atom_site_disorder_group
C C1 0.8016(2) 0.14397(15) 0.62303(14) 0.0490(7) Uani d . 1 . .
C C2 0.8864(3) 0.17700(17) 0.58313(15) 0.0605(8) Uani d . 1 . .
H H2 0.9579 0.1817 0.6021 0.073 Uiso calc R 1 . .
C C3 0.8659(4) 0.2028(2) 0.51602(17) 0.0791(10) Uani d . 1 . .
H H3 0.9234 0.2252 0.4898 0.095 Uiso calc R 1 . .
C C4 0.7618(4) 0.1959(2) 0.48719(18) 0.0840(11) Uani d . 1 . .
H H4 0.7483 0.2141 0.4417 0.101 Uiso calc R 1 . .
C C5 0.6774(3) 0.1621(2) 0.52514(18) 0.0820(11) Uani d . 1 . .
H H5 0.6067 0.1569 0.5051 0.098 Uiso calc R 1 . .
C C6 0.6963(3) 0.13579(18) 0.59302(16) 0.0665(9) Uani d . 1 . .
H H6 0.6387 0.1126 0.6186 0.080 Uiso calc R 1 . .
C C7 0.8238(2) 0.11805(15) 0.69580(14) 0.0492(7) Uani d . 1 . .
C C8 0.7797(2) 0.13356(15) 0.76053(14) 0.0482(7) Uani d . 1 . .
C C9 0.8438(2) 0.08957(16) 0.81084(14) 0.0502(7) Uani d . 1 . .
C C10 0.9221(2) 0.04934(16) 0.77404(14) 0.0523(7) Uani d . 1 . .
C C11 1.0088(2) -0.00776(16) 0.79305(15) 0.0527(7) Uani d . 1 . .
C C12 1.0976(3) -0.02123(18) 0.74782(17) 0.0644(8) Uani d . 1 . .
H H12 1.1025 0.0058 0.7052 0.077 Uiso calc R 1 . .
C C13 1.1795(3) -0.0752(2) 0.7664(2) 0.0765(10) Uani d . 1 . .
H H13 1.2394 -0.0841 0.7361 0.092 Uiso calc R 1 . .
C C14 1.1728(3) -0.1154(2) 0.8287(2) 0.0823(11) Uani d . 1 . .
H H14 1.2277 -0.1519 0.8404 0.099 Uiso calc R 1 . .
C C15 1.0860(3) -0.10230(19) 0.87366(19) 0.0791(10) Uani d . 1 . .
H H15 1.0820 -0.1295 0.9162 0.095 Uiso calc R 1 . .
C C16 1.0039(3) -0.04870(17) 0.85632(16) 0.0664(9) Uani d . 1 . .
H H16 0.9449 -0.0399 0.8873 0.080 Uiso calc R 1 . .
C C17 0.6899(2) 0.18876(18) 0.77946(16) 0.0570(8) Uani d . 1 . .
C C18 0.5443(3) 0.27088(19) 0.73529(17) 0.0713(9) Uani d . 1 . .
H H18A 0.5707 0.3181 0.7587 0.086 Uiso calc R 1 . .
H H18B 0.4872 0.2468 0.7645 0.086 Uiso calc R 1 . .
C C19 0.4984(3) 0.2902(2) 0.66417(18) 0.0901(11) Uani d . 1 . .
H H19A 0.5539 0.3179 0.6372 0.135 Uiso calc R 1 . .
H H19B 0.4332 0.3227 0.6694 0.135 Uiso calc R 1 . .
H H19C 0.4785 0.2426 0.6401 0.135 Uiso calc R 1 . .
C C20 0.8287(3) 0.08891(18) 0.88887(16) 0.0598(8) Uani d . 1 . .
O O1 0.91184(16) 0.06707(10) 0.70331(9) 0.0542(5) Uani d . 1 . .
O O2 0.63606(18) 0.21673(12) 0.72406(10) 0.0703(6) Uani d . 1 . .
O O3 0.66800(19) 0.20603(17) 0.83882(12) 0.1034(9) Uani d . 1 . .
O O4 0.7383(2) 0.04851(17) 0.90669(11) 0.1010(9) Uani d D 1 . .
O O5 0.89136(19) 0.11776(13) 0.93023(11) 0.0773(7) Uani d . 1 . .
C C22 0.6437(8) 0.0896(6) 1.0062(4) 0.108(3) Uani d PD 0.56 A 1
H H22A 0.6858 0.1376 1.0073 0.163 Uiso calc PR 0.56 A 1
H H22B 0.6179 0.0774 1.0530 0.163 Uiso calc PR 0.56 A 1
H H22C 0.5806 0.0956 0.9753 0.163 Uiso calc PR 0.56 A 1
C C21 0.7149(11) 0.0258(6) 0.9805(5) 0.088(4) Uani d PD 0.56 A 1
H H21A 0.6762 -0.0243 0.9826 0.106 Uiso calc PR 0.56 A 1
H H21B 0.7834 0.0223 1.0078 0.106 Uiso calc PR 0.56 A 1
C C21' 0.7110(15) 0.0659(11) 0.9813(5) 0.107(6) Uani d PD 0.44 A 2
H H21C 0.7015 0.1220 0.9882 0.128 Uiso calc PR 0.44 A 2
H H21D 0.7700 0.0475 1.0123 0.128 Uiso calc PR 0.44 A 2
C C22' 0.6045(8) 0.0235(7) 0.9961(5) 0.116(4) Uani d PD 0.44 A 2
H H22D 0.5445 0.0479 0.9705 0.173 Uiso calc PR 0.44 A 2
H H22E 0.5888 0.0255 1.0458 0.173 Uiso calc PR 0.44 A 2
H H22F 0.6115 -0.0304 0.9815 0.173 Uiso calc PR 0.44 A 2

loop_
_atom_site_aniso_label
_atom_site_aniso_U_11
_atom_site_aniso_U_22
_atom_site_aniso_U_33
_atom_site_aniso_U_12
_atom_site_aniso_U_13
_atom_site_aniso_U_23
C1 0.0605(18) 0.0467(16) 0.0398(16) 0.0013(14) 0.0019(14) -0.0015(13)
C2 0.072(2) 0.0598(19) 0.0498(19) -0.0033(16) 0.0079(16) 0.0032(15)
C3 0.106(3) 0.078(2) 0.053(2) -0.002(2) 0.013(2) 0.0133(17)
C4 0.124(3) 0.081(3) 0.047(2) 0.024(2) -0.003(2) 0.0108(18)
C5 0.088(3) 0.105(3) 0.053(2) 0.015(2) -0.012(2) -0.006(2)
C6 0.068(2) 0.083(2) 0.0479(19) -0.0009(17) 0.0025(16) -0.0035(17)
C7 0.0581(18) 0.0435(16) 0.0458(18) -0.0024(14) -0.0003(14) 0.0012(13)
C8 0.0561(18) 0.0496(17) 0.0389(16) -0.0037(14) 0.0023(14) 0.0003(13)
C9 0.0573(17) 0.0552(17) 0.0380(16) -0.0107(15) -0.0010(14) 0.0001(13)
C10 0.0598(19) 0.0561(19) 0.0411(17) -0.0076(16) -0.0020(15) 0.0014(14)
C11 0.0583(19) 0.0511(17) 0.0486(18) -0.0080(15) -0.0070(15) -0.0027(14)
C12 0.065(2) 0.059(2) 0.069(2) -0.0058(17) -0.0023(18) 0.0043(16)
C13 0.063(2) 0.073(2) 0.093(3) -0.0019(19) -0.0025(19) -0.004(2)
C14 0.077(3) 0.070(2) 0.100(3) 0.0083(19) -0.024(2) 0.002(2)
C15 0.093(3) 0.075(2) 0.069(2) 0.011(2) -0.018(2) 0.0121(18)
C16 0.078(2) 0.064(2) 0.057(2) 0.0032(18) -0.0064(17) 0.0031(16)
C17 0.062(2) 0.070(2) 0.0397(18) -0.0095(16) -0.0018(15) -0.0039(15)
C18 0.068(2) 0.074(2) 0.072(2) 0.0157(18) 0.0038(18) -0.0095(17)
C19 0.099(3) 0.096(3) 0.075(3) 0.025(2) -0.011(2) 0.002(2)
C20 0.064(2) 0.070(2) 0.0456(19) -0.0010(17) -0.0030(17) 0.0004(15)
O1 0.0654(13) 0.0538(12) 0.0434(12) 0.0046(10) 0.0026(9) 0.0025(9)
O2 0.0822(15) 0.0820(15) 0.0465(13) 0.0269(12) 0.0012(11) -0.0039(11)
O3 0.0985(18) 0.164(3) 0.0481(15) 0.0494(17) -0.0063(13) -0.0242(15)
O4 0.0833(17) 0.174(3) 0.0456(14) -0.0452(18) 0.0023(12) 0.0138(15)
O5 0.0858(16) 0.0948(17) 0.0513(14) -0.0113(13) -0.0116(12) -0.0124(12)
C22 0.122(8) 0.127(8) 0.076(6) 0.025(6) 0.022(5) 0.004(5)
C21 0.081(7) 0.103(9) 0.081(7) -0.008(5) 0.003(5) 0.018(5)
C21' 0.121(12) 0.162(17) 0.036(6) -0.034(12) 0.029(6) -0.015(8)
C22' 0.119(9) 0.105(9) 0.123(9) -0.006(7) 0.049(7) 0.033(7)

loop_
_atom_type_symbol
_atom_type_description
_atom_type_scat_dispersion_real
_atom_type_scat_dispersion_imag
_atom_type_scat_source
C C 0.0033 0.0016 'International Tables Vol C Tables 4.2.6.8 and 6.1.1.4'
H H 0.0000 0.0000 'International Tables Vol C Tables 4.2.6.8 and 6.1.1.4'
O O 0.0106 0.0060 'International Tables Vol C Tables 4.2.6.8 and 6.1.1.4'

loop_
_geom_angle_atom_site_label_1
_geom_angle_atom_site_label_2
_geom_angle_atom_site_label_3
_geom_angle_site_symmetry_1
_geom_angle_site_symmetry_3
_geom_angle
_geom_angle_publ_flag
C2 C1 C6 . . 118.8(3) ?
C2 C1 C7 . . 120.0(3) ?
C6 C1 C7 . . 121.2(3) ?
C3 C2 C1 . . 120.4(3) ?
C3 C2 H2 . . 119.8 ?
C1 C2 H2 . . 119.8 ?
C4 C3 C2 . . 120.5(3) ?
C4 C3 H3 . . 119.7 ?
C2 C3 H3 . . 119.7 ?
C3 C4 C5 . . 120.0(3) ?
C3 C4 H4 . . 120.0 ?
C5 C4 H4 . . 120.0 ?
C4 C5 C6 . . 120.4(3) ?
C4 C5 H5 . . 119.8 ?
C6 C5 H5 . . 119.8 ?
C5 C6 C1 . . 119.8(3) ?
C5 C6 H6 . . 120.1 ?
C1 C6 H6 . . 120.1 ?
C8 C7 O1 . . 109.1(2) ?
C8 C7 C1 . . 135.7(3) ?
O1 C7 C1 . . 115.2(2) ?
C7 C8 C9 . . 106.8(2) ?
C7 C8 C17 . . 128.8(3) ?
C9 C8 C17 . . 124.2(2) ?
C10 C9 C8 . . 107.0(2) ?
C10 C9 C20 . . 126.2(3) ?
C8 C9 C20 . . 126.8(3) ?
C9 C10 O1 . . 109.1(2) ?
C9 C10 C11 . . 134.3(3) ?
O1 C10 C11 . . 116.5(2) ?
C12 C11 C16 . . 118.9(3) ?
C12 C11 C10 . . 120.1(3) ?
C16 C11 C10 . . 121.0(3) ?
C11 C12 C13 . . 119.7(3) ?
C11 C12 H12 . . 120.2 ?
C13 C12 H12 . . 120.2 ?
C14 C13 C12 . . 120.6(3) ?
C14 C13 H13 . . 119.7 ?
C12 C13 H13 . . 119.7 ?
C15 C14 C13 . . 120.2(3) ?
C15 C14 H14 . . 119.9 ?
C13 C14 H14 . . 119.9 ?
C14 C15 C16 . . 120.1(3) ?
C14 C15 H15 . . 119.9 ?
C16 C15 H15 . . 119.9 ?
C15 C16 C11 . . 120.5(3) ?
C15 C16 H16 . . 119.7 ?
C11 C16 H16 . . 119.7 ?
O3 C17 O2 . . 123.6(3) ?
O3 C17 C8 . . 123.2(3) ?
O2 C17 C8 . . 113.1(2) ?
O2 C18 C19 . . 106.7(3) ?
O2 C18 H18A . . 110.4 ?
C19 C18 H18A . . 110.4 ?
O2 C18 H18B . . 110.4 ?
C19 C18 H18B . . 110.4 ?
H18A C18 H18B . . 108.6 ?
C18 C19 H19A . . 109.5 ?
C18 C19 H19B . . 109.5 ?
H19A C19 H19B . . 109.5 ?
C18 C19 H19C . . 109.5 ?
H19A C19 H19C . . 109.5 ?
H19B C19 H19C . . 109.5 ?
O5 C20 O4 . . 124.1(3) ?
O5 C20 C9 . . 125.0(3) ?
O4 C20 C9 . . 110.8(3) ?
C7 O1 C10 . . 107.9(2) ?
C17 O2 C18 . . 118.8(2) ?
C20 O4 C21 . . 122.1(6) ?
C20 O4 C21' . . 108.6(5) ?
C21 O4 C21' . . 26.8(8) ?
C22 C21 O4 . . 103.4(7) ?
C22 C21 H21A . . 111.1 ?
O4 C21 H21A . . 111.1 ?
C22 C21 H21B . . 111.1 ?
O4 C21 H21B . . 111.1 ?
H21A C21 H21B . . 109.1 ?
O4 C21' C22' . . 105.7(8) ?
O4 C21' H21C . . 110.6 ?
C22' C21' H21C . . 110.6 ?
O4 C21' H21D . . 110.6 ?
C22' C21' H21D . . 110.6 ?
H21C C21' H21D . . 108.7 ?
C21' C22' H22D . . 109.5 ?
C21' C22' H22E . . 109.5 ?
H22D C22' H22E . . 109.5 ?
C21' C22' H22F . . 109.5 ?
H22D C22' H22F . . 109.5 ?
H22E C22' H22F . . 109.5 ?

loop_
_geom_bond_atom_site_label_1
_geom_bond_atom_site_label_2
_geom_bond_site_symmetry_2
_geom_bond_distance
_geom_bond_publ_flag
C1 C2 . 1.384(4) ?
C1 C6 . 1.387(4) ?
C1 C7 . 1.470(4) ?
C2 C3 . 1.366(4) ?
C2 H2 . 0.9300 ?
C3 C4 . 1.364(5) ?
C3 H3 . 0.9300 ?
C4 C5 . 1.365(5) ?
C4 H4 . 0.9300 ?
C5 C6 . 1.379(4) ?
C5 H5 . 0.9300 ?
C6 H6 . 0.9300 ?
C7 C8 . 1.359(3) ?
C7 O1 . 1.371(3) ?
C8 C9 . 1.433(4) ?
C8 C17 . 1.470(4) ?
C9 C10 . 1.353(4) ?
C9 C20 . 1.487(4) ?
C10 O1 . 1.378(3) ?
C10 C11 . 1.465(4) ?
C11 C12 . 1.383(4) ?
C11 C16 . 1.386(4) ?
C12 C13 . 1.387(4) ?
C12 H12 . 0.9300 ?
C13 C14 . 1.365(5) ?
C13 H13 . 0.9300 ?
C14 C15 . 1.360(5) ?
C14 H14 . 0.9300 ?
C15 C16 . 1.379(4) ?
C15 H15 . 0.9300 ?
C16 H16 . 0.9300 ?
C17 O3 . 1.190(3) ?
C17 O2 . 1.319(3) ?
C18 O2 . 1.448(3) ?
C18 C19 . 1.491(4) ?
C18 H18A . 0.9700 ?
C18 H18B . 0.9700 ?
C19 H19A . 0.9600 ?
C19 H19B . 0.9600 ?
C19 H19C . 0.9600 ?
C20 O5 . 1.189(3) ?
C20 O4 . 1.324(4) ?
O4 C21 . 1.475(8) ?
O4 C21' . 1.479(8) ?
C22 C21 . 1.462(9) ?
C22 H22A . 0.9600 ?
C22 H22B . 0.9600 ?
C22 H22C . 0.9600 ?
C21 H21A . 0.9700 ?
C21 H21B . 0.9700 ?
C21' C22' . 1.490(10) ?
C21' H21C . 0.9700 ?
C21' H21D . 0.9700 ?
C22' H22D . 0.9600 ?
C22' H22E . 0.9600 ?
C22' H22F . 0.9600 ?

loop_
_geom_hbond_atom_site_label_D
_geom_hbond_atom_site_label_H
_geom_hbond_atom_site_label_A
_geom_hbond_site_symmetry_A
_geom_hbond_distance_DH
_geom_hbond_distance_HA
_geom_hbond_distance_DA
_geom_hbond_angle_DHA
C4 H4 O3 85_55 0.93 2.56 3.453(4) 161

loop_
_geom_torsion_atom_site_label_1
_geom_torsion_atom_site_label_2
_geom_torsion_atom_site_label_3
_geom_torsion_atom_site_label_4
_geom_torsion_site_symmetry_1
_geom_torsion_site_symmetry_2
_geom_torsion_site_symmetry_3
_geom_torsion_site_symmetry_4
_geom_torsion
_geom_torsion_publ_flag
C6 C1 C2 C3 . . . . 1.6(4) ?
C7 C1 C2 C3 . . . . -178.6(3) ?
C1 C2 C3 C4 . . . . -0.4(5) ?
C2 C3 C4 C5 . . . . -0.8(5) ?
C3 C4 C5 C6 . . . . 0.8(5) ?
C4 C5 C6 C1 . . . . 0.4(5) ?
C2 C1 C6 C5 . . . . -1.5(4) ?
C7 C1 C6 C5 . . . . 178.7(3) ?
C2 C1 C7 C8 . . . . 124.2(4) ?
C6 C1 C7 C8 . . . . -56.0(5) ?
C2 C1 C7 O1 . . . . -53.9(3) ?
C6 C1 C7 O1 . . . . 125.9(3) ?
O1 C7 C8 C9 . . . . -0.1(3) ?
C1 C7 C8 C9 . . . . -178.2(3) ?
O1 C7 C8 C17 . . . . 175.3(2) ?
C1 C7 C8 C17 . . . . -2.8(5) ?
C7 C8 C9 C10 . . . . -0.6(3) ?
C17 C8 C9 C10 . . . . -176.3(2) ?
C7 C8 C9 C20 . . . . 178.5(3) ?
C17 C8 C9 C20 . . . . 2.8(4) ?
C8 C9 C10 O1 . . . . 1.2(3) ?
C20 C9 C10 O1 . . . . -178.0(3) ?
C8 C9 C10 C11 . . . . -176.9(3) ?
C20 C9 C10 C11 . . . . 4.0(5) ?
C9 C10 C11 C12 . . . . -160.6(3) ?
O1 C10 C11 C12 . . . . 21.5(4) ?
C9 C10 C11 C16 . . . . 19.1(5) ?
O1 C10 C11 C16 . . . . -158.9(3) ?
C16 C11 C12 C13 . . . . 0.2(4) ?
C10 C11 C12 C13 . . . . 179.8(3) ?
C11 C12 C13 C14 . . . . 0.3(5) ?
C12 C13 C14 C15 . . . . -0.6(5) ?
C13 C14 C15 C16 . . . . 0.5(5) ?
C14 C15 C16 C11 . . . . 0.0(5) ?
C12 C11 C16 C15 . . . . -0.4(4) ?
C10 C11 C16 C15 . . . . 180.0(3) ?
C7 C8 C17 O3 . . . . -169.1(3) ?
C9 C8 C17 O3 . . . . 5.6(5) ?
C7 C8 C17 O2 . . . . 11.2(4) ?
C9 C8 C17 O2 . . . . -174.0(2) ?
C10 C9 C20 O5 . . . . 69.8(4) ?
C8 C9 C20 O5 . . . . -109.1(4) ?
C10 C9 C20 O4 . . . . -107.2(3) ?
C8 C9 C20 O4 . . . . 73.8(4) ?
C8 C7 O1 C10 . . . . 0.9(3) ?
C1 C7 O1 C10 . . . . 179.4(2) ?
C9 C10 O1 C7 . . . . -1.3(3) ?
C11 C10 O1 C7 . . . . 177.2(2) ?
O3 C17 O2 C18 . . . . -0.6(5) ?
C8 C17 O2 C18 . . . . 179.0(2) ?
C19 C18 O2 C17 . . . . -178.4(3) ?
O5 C20 O4 C21 . . . . -8.8(6) ?
C9 C20 O4 C21 . . . . 168.3(5) ?
O5 C20 O4 C21' . . . . 17.0(11) ?
C9 C20 O4 C21' . . . . -166.0(10) ?
C20 O4 C21 C22 . . . . 93.6(10) ?
C21' O4 C21 C22 . . . . 27.6(18) ?
C20 O4 C21' C22' . . . . 175.9(12) ?
C21 O4 C21' C22' . . . . -58.8(17) ?
